data_7121275
loop_
_publ_author_name
'Fu, Xinliang'
'Meng, Yankui'
'Li, Xiaofang'
'St\;epie\'n, Marcin'
'Chmielewski, Piotr J.'

_publ_section_title
;
 Extension of antiaromatic norcorrole by cycloaddition.
;
_journal_issue 20
_journal_name_full 'Chemical communications (Cambridge, England)'
_journal_page_first 2510
_journal_page_last 2513
_journal_paper_doi 10.1039/c8cc00447a
_journal_volume 54
_journal_year 2018
_chemical_formula_moiety 'C45 H35 Cl N6 Ni O'
_chemical_formula_sum 'C45 H35 Cl N6 Ni O'
_chemical_formula_weight 769.95
_space_group_crystal_system triclinic
_space_group_IT_number 2
_space_group_name_Hall '-P 1'
_space_group_name_H-M_alt 'P -1'
_symmetry_space_group_name_Hall '-P 1'
_symmetry_space_group_name_H-M 'P -1'
_atom_sites_solution_hydrogens geom
_audit_creation_method SHELXL-2013
_audit_update_record
;
2018-01-17 deposited with the CCDC.
2018-02-13 downloaded from the CCDC.
;
_cell_angle_alpha 81.480(3)
_cell_angle_beta 83.595(3)
_cell_angle_gamma 67.656(4)
_cell_formula_units_Z 4
_cell_length_a 15.2703(6)
_cell_length_b 15.9604(6)
_cell_length_c 16.2276(4)
_cell_measurement_reflns_used 8729
_cell_measurement_temperature 100(2)
_cell_measurement_theta_max 28.9102
_cell_measurement_theta_min 2.8361
_cell_volume 3611.1(2)
_computing_cell_refinement
;
CrysAlis RED, Oxford Diffraction Ltd.,
Version 1.171.33.66 (release 28-04-2010 CrysAlis171 .NET)
(compiled Apr 28 2010,14:27:37)
;
_computing_data_collection
;
CrysAlis CCD, Oxford Diffraction Ltd.,
Version 1.171.33.66 (release 28-04-2010 CrysAlis171 .NET)
(compiled Apr 28 2010,14:27:37)
;
_computing_data_reduction
;
CrysAlis RED, Oxford Diffraction Ltd.,
Version 1.171.33.66 (release 28-04-2010 CrysAlis171 .NET)
(compiled Apr 28 2010,14:27:37)
;
_computing_structure_refinement 'SHELXL-2013 (Sheldrick, 2013)'
_computing_structure_solution 'SHELXT 2014/5 (Sheldrick, 2014)'
_diffrn_ambient_temperature 100(2)
_diffrn_detector_area_resol_mean 8.3359
_diffrn_measured_fraction_theta_full 0.993
_diffrn_measured_fraction_theta_max 0.993
_diffrn_measurement_device_type 'Xcalibur, Sapphire2, large Be window'
_diffrn_measurement_method '\w scans'
_diffrn_radiation_type MoK\a
_diffrn_radiation_wavelength 0.71073
_diffrn_reflns_av_R_equivalents 0.0734
_diffrn_reflns_av_unetI/netI 0.1242
_diffrn_reflns_Laue_measured_fraction_full 0.993
_diffrn_reflns_Laue_measured_fraction_max 0.993
_diffrn_reflns_limit_h_max 18
_diffrn_reflns_limit_h_min -18
_diffrn_reflns_limit_k_max 18
_diffrn_reflns_limit_k_min -18
_diffrn_reflns_limit_l_max 18
_diffrn_reflns_limit_l_min -19
_diffrn_reflns_number 25731
_diffrn_reflns_point_group_measured_fraction_full 0.966
_diffrn_reflns_point_group_measured_fraction_max 0.993
_diffrn_reflns_theta_full 24.998
_diffrn_reflns_theta_max 24.998
_diffrn_reflns_theta_min 2.842
_diffrn_source 'Enhance (Mo) X-ray Source'
_exptl_absorpt_coefficient_mu 0.658
_exptl_absorpt_correction_T_max 1.00000
_exptl_absorpt_correction_T_min 0.63002
_exptl_absorpt_correction_type multi-scan
_exptl_absorpt_process_details
;
 CrysAlis RED, Oxford Diffraction Ltd.,
Version 1.171.33.66 (release 28-04-2010 CrysAlis171 .NET)
(compiled Apr 28 2010,14:27:37)
Empirical absorption correction using spherical harmonics,
 implemented in SCALE3 ABSPACK scaling algorithm.
;
_exptl_crystal_colour red
_exptl_crystal_density_diffrn 1.416
_exptl_crystal_description block
_exptl_crystal_F_000 1600
_exptl_crystal_size_max 0.2
_exptl_crystal_size_mid 0.15
_exptl_crystal_size_min 0.1
_refine_diff_density_max 0.706
_refine_diff_density_min -0.556
_refine_diff_density_rms 0.087
_refine_ls_extinction_method none
_refine_ls_goodness_of_fit_ref 0.971
_refine_ls_hydrogen_treatment constr
_refine_ls_matrix_type full
_refine_ls_number_parameters 973
_refine_ls_number_reflns 12611
_refine_ls_number_restraints 0
_refine_ls_restrained_S_all 0.971
_refine_ls_R_factor_all 0.1143
_refine_ls_R_factor_gt 0.0578
_refine_ls_shift/su_max 0.001
_refine_ls_shift/su_mean 0.000
_refine_ls_structure_factor_coef Fsqd
_refine_ls_weighting_details
;
 w=1/[\s^2^(Fo^2^)+(0.0600P)^2^]
 where P=(Fo^2^+2Fc^2^)/3
;
_refine_ls_weighting_scheme calc
_refine_ls_wR_factor_gt 0.1274
_refine_ls_wR_factor_ref 0.1380
_reflns_Friedel_coverage 0.000
_reflns_number_gt 7087
_reflns_number_total 12611
_reflns_threshold_expression 'I > 2\s(I)'
_cod_data_source_file c8cc00447a6.cif
_cod_data_source_block LXF98
_cod_depositor_comments 'Adding full bibliography for 7121275.cif.'
_cod_database_code 7121275
_shelx_space_group_comment
;
The symmetry employed for this shelxl refinement is uniquely defined
by the following loop, which should always be used as a source of
symmetry information in preference to the above space-group names.
They are only intended as comments.
;
_shelxl_version_number 2013-2

loop_
_space_group_symop_operation_xyz
'x, y, z'
'-x, -y, -z'

loop_
_atom_site_label
_atom_site_type_symbol
_atom_site_fract_x
_atom_site_fract_y
_atom_site_fract_z
_atom_site_U_iso_or_equiv
_atom_site_adp_type
_atom_site_occupancy
_atom_site_site_symmetry_order
_atom_site_calc_flag
_atom_site_refinement_flags_posn
_atom_site_refinement_flags_adp
Ni3 Ni 0.77759(4) 0.48629(4) -0.01317(3) 0.02401(16) Uani 1 1 d . .
Cl1 Cl 0.56448(9) 0.24323(8) 0.57283(6) 0.0347(3) Uani 1 1 d . .
C11 C 0.8569(3) 0.5543(3) -0.1654(2) 0.0222(10) Uani 1 1 d . .
N13 N 0.4896(2) 0.3417(2) 0.1751(2) 0.0240(9) Uani 1 1 d . .
C16 C 0.8252(3) 0.5364(3) -0.3089(2) 0.0209(10) Uani 1 1 d . .
N27 N 0.6991(2) 0.4416(2) 0.0515(2) 0.0233(9) Uani 1 1 d . .
N29 N 0.7251(2) 0.4674(2) -0.0979(2) 0.0233(9) Uani 1 1 d . .
O38 O 0.4726(2) 0.3490(2) -0.04140(18) 0.0329(8) Uani 1 1 d . .
C41 C 0.8896(3) 0.5964(3) 0.1232(3) 0.0291(11) Uani 1 1 d . .
H41A H 0.9246 0.6332 0.1285 0.035 Uiso 1 1 calc R U
C43 C 0.7984(3) 0.5091(3) 0.1532(2) 0.0218(10) Uani 1 1 d . .
N45 N 0.8483(2) 0.5385(2) -0.0789(2) 0.0233(9) Uani 1 1 d . .
N51 N 0.5540(2) 0.3643(2) 0.2116(2) 0.0232(9) Uani 1 1 d . .
C53 C 0.3835(3) 0.2933(3) 0.0662(3) 0.0299(11) Uani 1 1 d . .
H53A H 0.3540 0.2832 0.0198 0.045 Uiso 1 1 calc R U
H53B H 0.3346 0.3345 0.1014 0.045 Uiso 1 1 calc R U
H53C H 0.4151 0.2349 0.0994 0.045 Uiso 1 1 calc R U
N55 N 0.8232(2) 0.5150(3) 0.0703(2) 0.0241(9) Uani 1 1 d . .
C65 C 0.8454(3) 0.5517(3) -0.4826(2) 0.0234(10) Uani 1 1 d . .
C77 C 0.8535(3) 0.5592(3) -0.5770(2) 0.0323(12) Uani 1 1 d . .
H77A H 0.9025 0.5035 -0.5951 0.048 Uiso 1 1 calc R U
H77B H 0.8707 0.6118 -0.5994 0.048 Uiso 1 1 calc R U
H77C H 0.7925 0.5672 -0.5975 0.048 Uiso 1 1 calc R U
C81 C 0.7694(3) 0.6170(3) -0.3544(2) 0.0221(10) Uani 1 1 d . .
C83 C 0.7452(3) 0.4780(3) -0.1819(2) 0.0226(10) Uani 1 1 d . .
C84 C 0.6433(3) 0.2871(3) 0.3330(2) 0.0231(10) Uani 1 1 d . .
H84A H 0.7001 0.2699 0.2982 0.028 Uiso 1 1 calc R U
C85 C 0.4770(3) 0.3390(3) 0.4341(3) 0.0257(11) Uani 1 1 d . .
H85A H 0.4204 0.3568 0.4690 0.031 Uiso 1 1 calc R U
C92 C 0.4539(3) 0.3343(3) 0.0328(3) 0.0267(11) Uani 1 1 d . .
C95 C 0.5584(3) 0.3412(3) 0.2996(2) 0.0217(10) Uani 1 1 d . .
C96 C 0.9011(3) 0.4747(3) -0.4355(2) 0.0251(11) Uani 1 1 d . .
H96A H 0.9468 0.4265 -0.4630 0.030 Uiso 1 1 calc R U
C101 C 0.7243(3) 0.4485(3) 0.2810(2) 0.0223(10) Uani 1 1 d . .
C102 C 0.6855(3) 0.4318(3) 0.1395(2) 0.0225(10) Uani 1 1 d . .
C103 C 0.6323(3) 0.4141(3) -0.1543(2) 0.0245(10) Uani 1 1 d . .
H10B H 0.5869 0.3882 -0.1600 0.029 Uiso 1 1 calc R U
C106 C 0.6592(3) 0.4297(3) -0.0794(2) 0.0223(10) Uani 1 1 d . .
C107 C 0.6455(3) 0.2581(3) 0.4177(3) 0.0275(11) Uani 1 1 d . .
H10D H 0.7039 0.2210 0.4416 0.033 Uiso 1 1 calc R U
C114 C 0.6855(3) 0.4445(3) -0.2179(3) 0.0232(10) Uani 1 1 d . .
H11C H 0.6827 0.4432 -0.2759 0.028 Uiso 1 1 calc R U
C115 C 0.7024(3) 0.6967(3) -0.3114(3) 0.0305(11) Uani 1 1 d . .
H11E H 0.7037 0.6803 -0.2508 0.046 Uiso 1 1 calc R U
H11F H 0.6379 0.7126 -0.3284 0.046 Uiso 1 1 calc R U
H11G H 0.7219 0.7491 -0.3269 0.046 Uiso 1 1 calc R U
C116 C 0.6424(3) 0.4172(3) 0.0126(2) 0.0214(10) Uani 1 1 d . .
C124 C 0.5082(3) 0.3552(3) 0.0925(2) 0.0206(10) Uani 1 1 d . .
C125 C 0.7342(3) 0.4621(3) 0.1878(2) 0.0227(10) Uani 1 1 d . .
C130 C 0.7897(3) 0.3688(3) 0.4106(3) 0.0310(12) Uani 1 1 d . .
H13D H 0.8401 0.3235 0.4401 0.037 Uiso 1 1 calc R U
C137 C 0.8927(3) 0.4652(3) -0.3486(2) 0.0210(10) Uani 1 1 d . .
C138 C 0.6120(3) 0.3926(3) 0.1522(3) 0.0227(10) Uani 1 1 d . .
C139 C 0.8921(3) 0.5805(3) -0.0430(3) 0.0250(11) Uani 1 1 d . .
C140 C 0.7811(3) 0.6215(3) -0.4413(2) 0.0257(11) Uani 1 1 d . .
H14D H 0.7430 0.6752 -0.4735 0.031 Uiso 1 1 calc R U
C143 C 0.9139(3) 0.6098(3) -0.1824(3) 0.0284(11) Uani 1 1 d . .
H14E H 0.9343 0.6308 -0.2361 0.034 Uiso 1 1 calc R U
C150 C 0.8752(3) 0.5680(3) 0.0495(3) 0.0254(11) Uani 1 1 d . .
C162 C 0.4753(3) 0.3685(3) 0.3494(2) 0.0252(11) Uani 1 1 d . .
H16A H 0.4173 0.4073 0.3258 0.030 Uiso 1 1 calc R U
C163 C 0.9565(3) 0.3816(3) -0.2981(3) 0.0284(11) Uani 1 1 d . .
H16B H 0.9400 0.3872 -0.2385 0.043 Uiso 1 1 calc R U
H16C H 1.0227 0.3758 -0.3108 0.043 Uiso 1 1 calc R U
H16D H 0.9483 0.3275 -0.3121 0.043 Uiso 1 1 calc R U
C166 C 0.5622(3) 0.2833(3) 0.4669(2) 0.0256(11) Uani 1 1 d . .
C167 C 0.8100(3) 0.5232(3) -0.2150(2) 0.0225(10) Uani 1 1 d . .
C173 C 0.9336(3) 0.6268(3) -0.1076(3) 0.0298(11) Uani 1 1 d . .
H17D H 0.9685 0.6631 -0.1003 0.036 Uiso 1 1 calc R U
C181 C 0.6367(3) 0.4864(3) 0.4121(3) 0.0306(12) Uani 1 1 d . .
H18B H 0.5813 0.5222 0.4421 0.037 Uiso 1 1 calc R U
C183 C 0.7993(3) 0.3807(3) 0.3241(3) 0.0249(10) Uani 1 1 d . .
C190 C 0.5846(3) 0.3857(3) 0.0747(2) 0.0224(10) Uani 1 1 d . .
C192 C 0.8848(3) 0.3199(3) 0.2767(3) 0.0335(12) Uani 1 1 d . .
H19E H 0.8785 0.3384 0.2167 0.050 Uiso 1 1 calc R U
H19F H 0.8893 0.2565 0.2897 0.050 Uiso 1 1 calc R U
H19G H 0.9421 0.3253 0.2930 0.050 Uiso 1 1 calc R U
C195 C 0.6427(3) 0.5017(3) 0.3247(3) 0.0246(11) Uani 1 1 d . .
C202 C 0.8407(3) 0.5583(3) 0.1881(3) 0.0283(11) Uani 1 1 d . .
H20B H 0.8373 0.5651 0.2457 0.034 Uiso 1 1 calc R U
C212 C 0.5604(3) 0.5740(3) 0.2801(3) 0.0350(12) Uani 1 1 d . .
H21B H 0.5096 0.6026 0.3213 0.052 Uiso 1 1 calc R U
H21I H 0.5365 0.5459 0.2426 0.052 Uiso 1 1 calc R U
H21J H 0.5816 0.6204 0.2477 0.052 Uiso 1 1 calc R U
C216 C 0.7022(4) 0.4040(4) 0.5498(3) 0.0415(14) Uani 1 1 d . .
H21K H 0.6407 0.4459 0.5706 0.062 Uiso 1 1 calc R U
H21L H 0.7533 0.4148 0.5724 0.062 Uiso 1 1 calc R U
H21M H 0.7073 0.3410 0.5674 0.062 Uiso 1 1 calc R U
C223 C 0.7101(3) 0.4200(3) 0.4556(3) 0.0296(11) Uani 1 1 d . .
Ni1 Ni 0.73115(4) 0.01347(4) 0.54267(3) 0.02612(17) Uani 1 1 d . .
Cl3 Cl 0.94005(10) 0.25937(9) 1.01134(7) 0.0432(3) Uani 1 1 d . .
C7 C 0.8643(3) 0.0846(3) 0.5186(3) 0.0246(11) Uani 1 1 d . .
N15 N 0.8072(2) 0.0616(2) 0.5772(2) 0.0254(9) Uani 1 1 d . .
O20 O 1.0352(2) 0.1460(2) 0.40678(18) 0.0334(8) Uani 1 1 d . .
C21 C 0.7685(3) 0.0478(3) 0.7262(3) 0.0231(10) Uani 1 1 d . .
N25 N 0.6808(3) -0.0074(2) 0.6432(2) 0.0266(9) Uani 1 1 d . .
N31 N 0.7850(2) 0.0282(2) 0.4409(2) 0.0246(9) Uani 1 1 d . .
C34 C 0.6863(3) -0.0453(3) 0.2738(2) 0.0249(11) Uani 1 1 d . .
C36 C 0.6574(3) -0.0428(3) 0.7787(3) 0.0301(11) Uani 1 1 d . .
H36A H 0.6599 -0.0477 0.8376 0.036 Uiso 1 1 calc R U
C39 C 0.9210(3) 0.1186(3) 0.5581(2) 0.0245(11) Uani 1 1 d . .
C42 C 0.9431(3) 0.2235(3) 0.9148(3) 0.0305(12) Uani 1 1 d . .
C54 C 0.7081(3) -0.1452(3) 0.1695(3) 0.0345(12) Uani 1 1 d . .
H54A H 0.7331 -0.2049 0.1528 0.041 Uiso 1 1 calc R U
C56 C 0.8507(3) 0.0662(3) 0.4351(3) 0.0250(11) Uani 1 1 d . .
N58 N 0.6606(3) -0.0396(2) 0.5087(2) 0.0257(9) Uani 1 1 d . .
N60 N 1.0121(2) 0.1688(3) 0.6221(2) 0.0280(9) Uani 1 1 d . .
N64 N 0.9494(3) 0.1462(3) 0.6796(2) 0.0264(9) Uani 1 1 d . .
C70 C 0.7030(3) 0.0027(3) 0.7188(3) 0.0245(11) Uani 1 1 d . .
C73 C 0.7126(4) 0.1343(3) 0.9369(3) 0.0361(12) Uani 1 1 d . .
H73A H 0.6619 0.1784 0.9649 0.043 Uiso 1 1 calc R U
C74 C 0.7788(3) 0.0600(3) 0.8138(2) 0.0251(11) Uani 1 1 d . .
C82 C 0.7031(3) 0.1241(3) 0.8559(3) 0.0293(11) Uani 1 1 d . .
C86 C 1.1165(3) 0.2163(3) 0.4735(3) 0.0329(12) Uani 1 1 d . .
H86A H 1.1470 0.2230 0.4178 0.049 Uiso 1 1 calc R U
H86B H 1.1650 0.1803 0.5128 0.049 Uiso 1 1 calc R U
H86C H 1.0815 0.2767 0.4917 0.049 Uiso 1 1 calc R U
C94 C 0.8188(3) 0.0758(3) 0.6585(3) 0.0234(10) Uani 1 1 d . .
C97 C 1.0290(3) 0.1759(3) 0.8764(3) 0.0325(12) Uani 1 1 d . .
H97A H 1.0863 0.1629 0.9022 0.039 Uiso 1 1 calc R U
C98 C 0.7008(3) -0.0289(3) 0.3595(3) 0.0230(10) Uani 1 1 d . .
C104 C 0.5613(3) -0.1152(3) 0.5250(3) 0.0288(11) Uani 1 1 d . .
H10A H 0.5196 -0.1443 0.5507 0.035 Uiso 1 1 calc R U
C110 C 0.8608(3) 0.2160(3) 0.8012(3) 0.0254(11) Uani 1 1 d . .
H11A H 0.8035 0.2300 0.7750 0.030 Uiso 1 1 calc R U
C113 C 0.6586(4) -0.0723(4) 0.1140(3) 0.0366(13) Uani 1 1 d . .
C118 C 0.9955(3) 0.1515(3) 0.5489(3) 0.0243(10) Uani 1 1 d . .
C119 C 0.8265(3) 0.0464(3) 0.3072(3) 0.0267(11) Uani 1 1 d . .
H11B H 0.8301 0.0456 0.2484 0.032 Uiso 1 1 calc R U
C120 C 0.8927(3) 0.1152(3) 0.6430(2) 0.0217(10) Uani 1 1 d . .
C133 C 0.5864(3) -0.1044(3) 0.4408(3) 0.0288(11) Uani 1 1 d . .
H13A H 0.5654 -0.1258 0.3981 0.035 Uiso 1 1 calc R U
C134 C 0.6498(3) -0.0555(3) 0.4285(3) 0.0266(11) Uani 1 1 d . .
C136 C 0.6081(3) -0.0794(3) 0.7367(3) 0.0310(12) Uani 1 1 d . .
H13B H 0.5706 -0.1133 0.7614 0.037 Uiso 1 1 calc R U
C144 C 0.9458(3) 0.1688(3) 0.7625(2) 0.0262(11) Uani 1 1 d . .
C149 C 0.6009(3) 0.1251(3) 0.2407(3) 0.0338(12) Uani 1 1 d . .
H14A H 0.5686 0.1676 0.1938 0.051 Uiso 1 1 calc R U
H14B H 0.6541 0.1399 0.2536 0.051 Uiso 1 1 calc R U
H14C H 0.5562 0.1301 0.2897 0.051 Uiso 1 1 calc R U
C152 C 0.8610(3) 0.0050(3) 0.8551(3) 0.0283(11) Uani 1 1 d . .
C153 C 1.0491(3) 0.1688(3) 0.4705(3) 0.0269(11) Uani 1 1 d . .
C155 C 0.7673(3) 0.0141(3) 0.3656(2) 0.0245(11) Uani 1 1 d . .
C156 C 0.6244(3) -0.0566(3) 0.6505(3) 0.0263(11) Uani 1 1 d . .
C159 C 0.8659(4) 0.0168(3) 0.9376(3) 0.0360(12) Uani 1 1 d . .
H15A H 0.9205 -0.0214 0.9664 0.043 Uiso 1 1 calc R U
C164 C 0.6107(3) -0.0735(3) 0.5666(3) 0.0247(11) Uani 1 1 d . .
C168 C 0.6375(3) 0.0287(3) 0.2177(3) 0.0265(11) Uani 1 1 d . .
C170 C 0.7772(3) -0.2155(3) 0.3076(3) 0.0348(12) Uani 1 1 d . .
H17A H 0.7817 -0.1969 0.3614 0.052 Uiso 1 1 calc R U
H17B H 0.8410 -0.2448 0.2822 0.052 Uiso 1 1 calc R U
H17C H 0.7444 -0.2586 0.3163 0.052 Uiso 1 1 calc R U
C184 C 0.8584(3) 0.2434(3) 0.8787(3) 0.0304(11) Uani 1 1 d . .
H18A H 0.7995 0.2754 0.9067 0.037 Uiso 1 1 calc R U
C188 C 0.7223(3) -0.1326(3) 0.2503(3) 0.0300(11) Uani 1 1 d . .
C191 C 0.6138(3) 0.1854(3) 0.8112(3) 0.0380(13) Uani 1 1 d . .
H19A H 0.6190 0.1692 0.7544 0.057 Uiso 1 1 calc R U
H19B H 0.6071 0.2493 0.8086 0.057 Uiso 1 1 calc R U
H19C H 0.5581 0.1770 0.8418 0.057 Uiso 1 1 calc R U
C199 C 0.6245(3) 0.0129(3) 0.1392(3) 0.0351(12) Uani 1 1 d . .
H19D H 0.5904 0.0633 0.1013 0.042 Uiso 1 1 calc R U
C200 C 1.0311(3) 0.1468(3) 0.7987(3) 0.0263(11) Uani 1 1 d . .
H20A H 1.0895 0.1127 0.7714 0.032 Uiso 1 1 calc R U
C206 C 0.7941(4) 0.0822(4) 0.9793(3) 0.0337(12) Uani 1 1 d . .
C210 C 0.8784(3) 0.0795(3) 0.3494(2) 0.0284(11) Uani 1 1 d . .
H21A H 0.9233 0.1057 0.3258 0.034 Uiso 1 1 calc R U
C215 C 0.9409(3) -0.0668(3) 0.8135(3) 0.0399(13) Uani 1 1 d . .
H21C H 0.9264 -0.0654 0.7559 0.060 Uiso 1 1 calc R U
H21D H 0.9491 -0.1269 0.8439 0.060 Uiso 1 1 calc R U
H21E H 0.9994 -0.0552 0.8134 0.060 Uiso 1 1 calc R U
C219 C 0.8039(4) 0.0965(4) 1.0662(3) 0.0492(15) Uani 1 1 d . .
H21F H 0.7471 0.1461 1.0847 0.074 Uiso 1 1 calc R U
H21G H 0.8597 0.1126 1.0673 0.074 Uiso 1 1 calc R U
H21H H 0.8115 0.0404 1.1036 0.074 Uiso 1 1 calc R U
C228 C 0.6456(5) -0.0864(4) 0.0268(3) 0.0646(19) Uani 1 1 d . .
H22A H 0.6093 -0.0276 -0.0036 0.097 Uiso 1 1 calc R U
H22B H 0.6112 -0.1277 0.0300 0.097 Uiso 1 1 calc R U
H22C H 0.7078 -0.1129 -0.0024 0.097 Uiso 1 1 calc R U

loop_
_atom_site_aniso_label
_atom_site_aniso_U_11
_atom_site_aniso_U_22
_atom_site_aniso_U_33
_atom_site_aniso_U_23
_atom_site_aniso_U_13
_atom_site_aniso_U_12
Ni3 0.0289(4) 0.0340(4) 0.0134(3) -0.0025(2) -0.0020(2) -0.0163(3)
Cl1 0.0493(8) 0.0395(8) 0.0168(6) 0.0017(5) -0.0040(5) -0.0193(6)
C11 0.026(3) 0.025(3) 0.017(2) 0.0003(19) -0.0010(18) -0.013(2)
N13 0.024(2) 0.026(2) 0.021(2) -0.0002(16) -0.0030(16) -0.0103(18)
C16 0.026(3) 0.028(3) 0.012(2) -0.0021(18) -0.0008(18) -0.014(2)
N27 0.026(2) 0.031(2) 0.0154(19) -0.0030(16) -0.0025(16) -0.0129(18)
N29 0.024(2) 0.034(2) 0.0154(19) 0.0023(16) -0.0037(15) -0.0155(19)
O38 0.034(2) 0.046(2) 0.0224(18) -0.0080(15) -0.0023(14) -0.0171(17)
C41 0.039(3) 0.031(3) 0.023(3) -0.003(2) -0.004(2) -0.018(2)
C43 0.027(3) 0.025(3) 0.013(2) -0.0005(18) -0.0024(18) -0.009(2)
N45 0.028(2) 0.030(2) 0.0173(19) -0.0021(16) -0.0032(16) -0.0155(19)
N51 0.025(2) 0.030(2) 0.0166(19) -0.0044(16) -0.0022(15) -0.0120(18)
C53 0.031(3) 0.033(3) 0.032(3) -0.011(2) -0.001(2) -0.017(2)
N55 0.025(2) 0.031(2) 0.018(2) -0.0037(16) -0.0034(16) -0.0123(19)
C65 0.027(3) 0.036(3) 0.013(2) -0.0008(19) 0.0000(18) -0.019(2)
C77 0.038(3) 0.043(3) 0.020(2) -0.002(2) -0.003(2) -0.021(3)
C81 0.024(3) 0.024(3) 0.022(2) 0.0000(19) -0.0030(19) -0.013(2)
C83 0.027(3) 0.023(3) 0.013(2) 0.0016(18) -0.0041(18) -0.005(2)
C84 0.024(3) 0.024(3) 0.019(2) -0.0003(18) 0.0013(19) -0.008(2)
C85 0.030(3) 0.029(3) 0.022(2) -0.005(2) 0.002(2) -0.015(2)
C92 0.024(3) 0.032(3) 0.023(3) -0.004(2) -0.002(2) -0.009(2)
C95 0.028(3) 0.025(3) 0.014(2) -0.0036(18) 0.0010(19) -0.013(2)
C96 0.029(3) 0.032(3) 0.020(2) -0.006(2) 0.0018(19) -0.017(2)
C101 0.028(3) 0.027(3) 0.016(2) -0.0038(19) 0.0001(19) -0.015(2)
C102 0.027(3) 0.026(3) 0.012(2) 0.0009(18) -0.0012(18) -0.008(2)
C103 0.027(3) 0.028(3) 0.018(2) -0.0029(19) -0.0046(19) -0.009(2)
C106 0.029(3) 0.025(3) 0.014(2) -0.0012(18) -0.0034(18) -0.011(2)
C107 0.035(3) 0.026(3) 0.024(3) -0.002(2) -0.009(2) -0.013(2)
C114 0.028(3) 0.027(3) 0.018(2) -0.0047(19) -0.0059(19) -0.011(2)
C115 0.036(3) 0.031(3) 0.021(2) -0.001(2) -0.002(2) -0.010(2)
C116 0.025(3) 0.024(3) 0.016(2) -0.0020(18) -0.0018(19) -0.010(2)
C124 0.022(3) 0.026(3) 0.015(2) -0.0020(18) 0.0001(18) -0.009(2)
C125 0.021(3) 0.024(3) 0.019(2) -0.0056(19) -0.0041(19) -0.002(2)
C130 0.035(3) 0.040(3) 0.024(3) 0.007(2) -0.010(2) -0.021(3)
C137 0.018(2) 0.029(3) 0.019(2) -0.0035(19) -0.0019(18) -0.012(2)
C138 0.022(3) 0.022(3) 0.022(2) -0.0030(19) -0.0005(19) -0.006(2)
C139 0.026(3) 0.029(3) 0.020(2) 0.000(2) -0.0036(19) -0.010(2)
C140 0.032(3) 0.026(3) 0.018(2) 0.0057(19) -0.0056(19) -0.011(2)
C143 0.036(3) 0.035(3) 0.017(2) 0.000(2) 0.003(2) -0.019(2)
C150 0.030(3) 0.034(3) 0.017(2) -0.0013(19) -0.0046(19) -0.016(2)
C162 0.028(3) 0.026(3) 0.020(2) -0.0033(19) -0.0041(19) -0.007(2)
C163 0.030(3) 0.030(3) 0.022(2) 0.001(2) 0.000(2) -0.009(2)
C166 0.034(3) 0.030(3) 0.014(2) -0.0023(19) 0.000(2) -0.014(2)
C167 0.025(3) 0.024(3) 0.016(2) -0.0046(18) -0.0021(19) -0.007(2)
C173 0.038(3) 0.039(3) 0.020(2) -0.001(2) -0.002(2) -0.024(3)
C181 0.033(3) 0.044(3) 0.022(3) -0.011(2) 0.002(2) -0.021(3)
C183 0.026(3) 0.024(3) 0.027(2) 0.0011(19) -0.008(2) -0.012(2)
C190 0.030(3) 0.022(3) 0.016(2) -0.0028(18) -0.0041(19) -0.010(2)
C192 0.026(3) 0.036(3) 0.030(3) 0.010(2) 0.000(2) -0.008(2)
C195 0.029(3) 0.027(3) 0.021(2) -0.0050(19) -0.003(2) -0.012(2)
C202 0.033(3) 0.039(3) 0.015(2) -0.002(2) -0.0044(19) -0.015(2)
C212 0.034(3) 0.039(3) 0.025(3) -0.006(2) -0.003(2) -0.004(2)
C216 0.050(3) 0.066(4) 0.021(3) -0.001(2) 0.003(2) -0.038(3)
C223 0.039(3) 0.042(3) 0.018(2) -0.007(2) -0.002(2) -0.026(3)
Ni1 0.0292(4) 0.0349(4) 0.0174(3) -0.0033(3) -0.0033(2) -0.0148(3)
Cl3 0.0569(9) 0.0484(9) 0.0272(7) -0.0120(6) -0.0124(6) -0.0171(7)
C7 0.024(3) 0.027(3) 0.020(2) -0.0049(19) -0.002(2) -0.005(2)
N15 0.028(2) 0.032(2) 0.019(2) -0.0033(16) -0.0013(16) -0.0140(19)
O20 0.035(2) 0.044(2) 0.0216(18) -0.0049(15) -0.0040(14) -0.0132(17)
C21 0.022(3) 0.023(3) 0.023(2) -0.0043(19) -0.0038(19) -0.005(2)
N25 0.031(2) 0.027(2) 0.022(2) 0.0000(16) -0.0065(17) -0.0113(19)
N31 0.025(2) 0.028(2) 0.023(2) -0.0031(16) -0.0061(16) -0.0105(19)
C34 0.030(3) 0.030(3) 0.018(2) -0.0031(19) -0.0059(19) -0.014(2)
C36 0.040(3) 0.036(3) 0.019(2) -0.003(2) -0.003(2) -0.019(3)
C39 0.027(3) 0.026(3) 0.019(2) 0.0002(19) -0.0069(19) -0.007(2)
C42 0.032(3) 0.034(3) 0.022(2) -0.004(2) -0.004(2) -0.007(2)
C54 0.040(3) 0.034(3) 0.034(3) -0.014(2) -0.006(2) -0.014(3)
C56 0.025(3) 0.026(3) 0.021(2) -0.0018(19) -0.0024(19) -0.005(2)
N58 0.028(2) 0.031(2) 0.021(2) -0.0038(16) -0.0011(16) -0.0132(19)
N60 0.023(2) 0.035(2) 0.025(2) -0.0027(17) -0.0009(16) -0.0097(19)
N64 0.027(2) 0.033(2) 0.023(2) -0.0068(17) -0.0033(17) -0.0128(19)
C70 0.023(3) 0.028(3) 0.019(2) -0.0040(19) -0.0045(19) -0.005(2)
C73 0.039(3) 0.046(3) 0.031(3) -0.013(2) 0.004(2) -0.023(3)
C74 0.029(3) 0.031(3) 0.018(2) -0.0043(19) 0.0008(19) -0.015(2)
C82 0.032(3) 0.038(3) 0.021(2) -0.006(2) -0.003(2) -0.016(2)
C86 0.036(3) 0.035(3) 0.031(3) -0.002(2) -0.001(2) -0.018(3)
C94 0.026(3) 0.020(3) 0.025(3) -0.0030(19) -0.008(2) -0.007(2)
C97 0.036(3) 0.036(3) 0.028(3) 0.001(2) -0.016(2) -0.013(3)
C98 0.022(3) 0.023(3) 0.023(2) -0.0024(19) -0.0047(19) -0.006(2)
C104 0.032(3) 0.029(3) 0.029(3) 0.002(2) -0.007(2) -0.017(2)
C110 0.027(3) 0.028(3) 0.022(2) -0.004(2) -0.006(2) -0.011(2)
C113 0.050(3) 0.040(3) 0.024(3) -0.004(2) -0.010(2) -0.020(3)
C118 0.023(3) 0.026(3) 0.025(2) -0.0017(19) -0.0069(19) -0.010(2)
C119 0.033(3) 0.027(3) 0.017(2) -0.0016(19) -0.004(2) -0.007(2)
C120 0.024(3) 0.025(3) 0.017(2) -0.0033(18) -0.0023(18) -0.010(2)
C133 0.031(3) 0.031(3) 0.026(3) -0.003(2) -0.010(2) -0.011(2)
C134 0.029(3) 0.028(3) 0.024(3) -0.003(2) -0.008(2) -0.010(2)
C136 0.037(3) 0.030(3) 0.028(3) -0.003(2) 0.000(2) -0.017(2)
C144 0.031(3) 0.033(3) 0.018(2) -0.005(2) -0.005(2) -0.013(2)
C149 0.040(3) 0.029(3) 0.035(3) -0.007(2) -0.009(2) -0.013(2)
C152 0.029(3) 0.038(3) 0.019(2) -0.001(2) -0.003(2) -0.013(2)
C153 0.020(3) 0.029(3) 0.027(3) 0.003(2) -0.003(2) -0.006(2)
C155 0.027(3) 0.028(3) 0.016(2) -0.0039(19) -0.0070(19) -0.006(2)
C156 0.024(3) 0.030(3) 0.022(2) -0.001(2) -0.0054(19) -0.007(2)
C159 0.038(3) 0.049(3) 0.025(3) 0.002(2) -0.007(2) -0.020(3)
C164 0.026(3) 0.023(3) 0.025(3) -0.0044(19) -0.004(2) -0.008(2)
C168 0.029(3) 0.025(3) 0.026(2) -0.002(2) -0.005(2) -0.009(2)
C170 0.038(3) 0.029(3) 0.033(3) -0.007(2) -0.007(2) -0.006(2)
C184 0.033(3) 0.031(3) 0.027(3) -0.006(2) -0.003(2) -0.009(2)
C188 0.032(3) 0.034(3) 0.026(3) -0.004(2) -0.005(2) -0.012(2)
C191 0.031(3) 0.042(3) 0.039(3) -0.015(2) -0.003(2) -0.007(3)
C199 0.048(3) 0.033(3) 0.023(3) 0.004(2) -0.012(2) -0.013(3)
C200 0.021(3) 0.026(3) 0.031(3) -0.003(2) -0.004(2) -0.008(2)
C206 0.042(3) 0.048(3) 0.018(2) -0.006(2) -0.001(2) -0.024(3)
C210 0.036(3) 0.029(3) 0.018(2) 0.001(2) -0.005(2) -0.010(2)
C215 0.041(3) 0.040(3) 0.025(3) 0.001(2) -0.007(2) -0.001(3)
C219 0.060(4) 0.081(5) 0.024(3) -0.012(3) -0.003(2) -0.043(4)
C228 0.107(5) 0.063(4) 0.030(3) -0.011(3) -0.022(3) -0.032(4)

loop_
_atom_type_symbol
_atom_type_description
_atom_type_scat_dispersion_real
_atom_type_scat_dispersion_imag
_atom_type_scat_source
C C 0.0033 0.0016 'International Tables Vol C Tables 4.2.6.8 and 6.1.1.4'
H H 0.0000 0.0000 'International Tables Vol C Tables 4.2.6.8 and 6.1.1.4'
Cl Cl 0.1484 0.1585 'International Tables Vol C Tables 4.2.6.8 and 6.1.1.4'
N N 0.0061 0.0033 'International Tables Vol C Tables 4.2.6.8 and 6.1.1.4'
Ni Ni 0.3393 1.1124 'International Tables Vol C Tables 4.2.6.8 and 6.1.1.4'
O O 0.0106 0.0060 'International Tables Vol C Tables 4.2.6.8 and 6.1.1.4'

loop_
_geom_angle_atom_site_label_1
_geom_angle_atom_site_label_2
_geom_angle_atom_site_label_3
_geom_angle
N45 Ni3 N55 85.05(16)
N45 Ni3 N29 93.97(15)
N55 Ni3 N29 175.14(17)
N45 Ni3 N27 175.72(16)
N55 Ni3 N27 95.58(16)
N29 Ni3 N27 85.05(15)
C167 C11 N45 121.0(4)
C167 C11 C143 133.9(4)
N45 C11 C143 105.0(4)
C124 N13 N51 105.6(3)
C137 C16 C81 121.4(4)
C137 C16 C167 118.5(4)
C81 C16 C167 120.0(4)
C116 N27 C102 114.3(4)
C116 N27 Ni3 116.4(3)
C102 N27 Ni3 129.2(3)
C106 N29 C83 111.2(4)
C106 N29 Ni3 117.6(3)
C83 N29 Ni3 130.9(3)
C150 C41 C202 105.4(4)
C150 C41 H41A 127.3
C202 C41 H41A 127.3
N55 C43 C202 106.2(4)
N55 C43 C125 120.6(4)
C202 C43 C125 133.1(4)
C139 N45 C11 111.5(4)
C139 N45 Ni3 117.7(3)
C11 N45 Ni3 130.2(3)
C138 N51 N13 111.3(3)
C138 N51 C95 132.1(4)
N13 N51 C95 115.8(3)
C92 C53 H53A 109.5
C92 C53 H53B 109.5
H53A C53 H53B 109.5
C92 C53 H53C 109.5
H53A C53 H53C 109.5
H53B C53 H53C 109.5
C150 N55 C43 111.7(4)
C150 N55 Ni3 116.9(3)
C43 N55 Ni3 129.8(3)
C96 C65 C140 118.0(4)
C96 C65 C77 121.1(4)
C140 C65 C77 120.9(4)
C65 C77 H77A 109.5
C65 C77 H77B 109.5
H77A C77 H77B 109.5
C65 C77 H77C 109.5
H77A C77 H77C 109.5
H77B C77 H77C 109.5
C140 C81 C16 117.1(4)
C140 C81 C115 121.6(4)
C16 C81 C115 121.3(4)
N29 C83 C114 105.4(4)
N29 C83 C167 119.7(4)
C114 C83 C167 134.7(4)
C95 C84 C107 119.6(4)
C95 C84 H84A 120.2
C107 C84 H84A 120.2
C166 C85 C162 119.1(4)
C166 C85 H85A 120.5
C162 C85 H85A 120.5
O38 C92 C53 123.2(4)
O38 C92 C124 117.9(4)
C53 C92 C124 118.8(4)
C84 C95 C162 121.1(4)
C84 C95 N51 119.9(4)
C162 C95 N51 118.9(4)
C65 C96 C137 122.0(4)
C65 C96 H96A 119.0
C137 C96 H96A 119.0
C195 C101 C183 120.5(4)
C195 C101 C125 121.0(4)
C183 C101 C125 118.4(4)
C125 C102 N27 120.4(4)
C125 C102 C138 137.7(4)
N27 C102 C138 101.8(3)
C114 C103 C106 105.9(4)
C114 C103 H10B 127.1
C106 C103 H10B 127.1
N29 C106 C103 108.7(4)
N29 C106 C116 108.9(4)
C103 C106 C116 142.4(4)
C166 C107 C84 119.3(4)
C166 C107 H10D 120.4
C84 C107 H10D 120.4
C103 C114 C83 108.7(4)
C103 C114 H11C 125.6
C83 C114 H11C 125.6
C81 C115 H11E 109.5
C81 C115 H11F 109.5
H11E C115 H11F 109.5
C81 C115 H11G 109.5
H11E C115 H11G 109.5
H11F C115 H11G 109.5
N27 C116 C190 107.7(3)
N27 C116 C106 112.0(4)
C190 C116 C106 140.4(4)
N13 C124 C190 111.1(4)
N13 C124 C92 120.6(4)
C190 C124 C92 128.3(4)
C102 C125 C43 123.9(4)
C102 C125 C101 121.2(4)
C43 C125 C101 114.9(4)
C223 C130 C183 122.9(4)
C223 C130 H13D 118.6
C183 C130 H13D 118.6
C16 C137 C96 118.4(4)
C16 C137 C163 120.4(4)
C96 C137 C163 121.2(4)
N51 C138 C190 106.1(4)
N51 C138 C102 144.2(4)
C190 C138 C102 109.6(4)
N45 C139 C173 107.8(4)
N45 C139 C150 109.9(4)
C173 C139 C150 142.1(4)
C65 C140 C81 123.1(4)
C65 C140 H14D 118.4
C81 C140 H14D 118.4
C173 C143 C11 108.1(4)
C173 C143 H14E 125.9
C11 C143 H14E 125.9
N55 C150 C41 107.9(4)
N55 C150 C139 109.8(4)
C41 C150 C139 142.1(4)
C85 C162 C95 119.5(4)
C85 C162 H16A 120.2
C95 C162 H16A 120.2
C137 C163 H16B 109.5
C137 C163 H16C 109.5
H16B C163 H16C 109.5
C137 C163 H16D 109.5
H16B C163 H16D 109.5
H16C C163 H16D 109.5
C107 C166 C85 121.4(4)
C107 C166 Cl1 119.2(3)
C85 C166 Cl1 119.3(3)
C11 C167 C83 123.5(4)
C11 C167 C16 119.8(4)
C83 C167 C16 116.7(4)
C143 C173 C139 107.6(4)
C143 C173 H17D 126.2
C139 C173 H17D 126.2
C223 C181 C195 121.3(4)
C223 C181 H18B 119.3
C195 C181 H18B 119.3
C130 C183 C101 118.0(4)
C130 C183 C192 121.5(4)
C101 C183 C192 120.4(4)
C138 C190 C124 105.9(4)
C138 C190 C116 106.6(4)
C124 C190 C116 147.4(4)
C183 C192 H19E 109.5
C183 C192 H19F 109.5
H19E C192 H19F 109.5
C183 C192 H19G 109.5
H19E C192 H19G 109.5
H19F C192 H19G 109.5
C101 C195 C181 119.0(4)
C101 C195 C212 121.7(4)
C181 C195 C212 119.3(4)
C43 C202 C41 108.6(4)
C43 C202 H20B 125.7
C41 C202 H20B 125.7
C195 C212 H21B 109.5
C195 C212 H21I 109.5
H21B C212 H21I 109.5
C195 C212 H21J 109.5
H21B C212 H21J 109.5
H21I C212 H21J 109.5
C223 C216 H21K 109.5
C223 C216 H21L 109.5
H21K C216 H21L 109.5
C223 C216 H21M 109.5
H21K C216 H21M 109.5
H21L C216 H21M 109.5
C130 C223 C181 118.3(4)
C130 C223 C216 121.1(4)
C181 C223 C216 120.7(4)
N25 Ni1 N58 85.09(17)
N25 Ni1 N31 176.98(17)
N58 Ni1 N31 93.61(16)
N25 Ni1 N15 95.16(16)
N58 Ni1 N15 177.13(17)
N31 Ni1 N15 86.00(16)
N15 C7 C39 107.7(4)
N15 C7 C56 111.9(4)
C39 C7 C56 140.4(4)
C7 N15 C94 114.3(4)
C7 N15 Ni1 115.8(3)
C94 N15 Ni1 129.9(3)
C94 C21 C70 123.5(4)
C94 C21 C74 122.2(4)
C70 C21 C74 114.3(4)
C156 N25 C70 111.8(4)
C156 N25 Ni1 117.2(3)
C70 N25 Ni1 129.8(3)
C56 N31 C155 112.1(4)
C56 N31 Ni1 116.2(3)
C155 N31 Ni1 131.6(3)
C188 C34 C168 120.2(4)
C188 C34 C98 120.5(4)
C168 C34 C98 119.2(4)
C136 C36 C70 108.1(4)
C136 C36 H36A 126.0
C70 C36 H36A 126.0
C120 C39 C118 106.0(4)
C120 C39 C7 107.0(4)
C118 C39 C7 147.0(4)
C97 C42 C184 121.8(4)
C97 C42 Cl3 119.3(3)
C184 C42 Cl3 118.9(4)
C113 C54 C188 121.2(4)
C113 C54 H54A 119.4
C188 C54 H54A 119.4
N31 C56 C210 107.6(4)
N31 C56 C7 110.1(4)
C210 C56 C7 142.1(4)
C164 N58 C134 111.7(4)
C164 N58 Ni1 117.6(3)
C134 N58 Ni1 130.7(3)
C118 N60 N64 106.0(3)
C120 N64 N60 111.6(3)
C120 N64 C144 131.3(4)
N60 N64 C144 116.6(3)
N25 C70 C36 106.3(4)
N25 C70 C21 121.4(4)
C36 C70 C21 132.2(4)
C82 C73 C206 122.3(5)
C82 C73 H73A 118.8
C206 C73 H73A 118.8
C152 C74 C82 120.2(4)
C152 C74 C21 120.4(4)
C82 C74 C21 119.3(4)
C73 C82 C74 119.0(4)
C73 C82 C191 120.3(4)
C74 C82 C191 120.6(4)
C153 C86 H86A 109.5
C153 C86 H86B 109.5
H86A C86 H86B 109.5
C153 C86 H86C 109.5
H86A C86 H86C 109.5
H86B C86 H86C 109.5
C21 C94 N15 119.9(4)
C21 C94 C120 138.2(4)
N15 C94 C120 101.8(3)
C42 C97 C200 119.1(4)
C42 C97 H97A 120.4
C200 C97 H97A 120.4
C134 C98 C155 123.4(4)
C134 C98 C34 119.0(4)
C155 C98 C34 117.6(4)
C133 C104 C164 106.8(4)
C133 C104 H10A 126.6
C164 C104 H10A 126.6
C144 C110 C184 119.8(4)
C144 C110 H11A 120.1
C184 C110 H11A 120.1
C199 C113 C54 118.2(4)
C199 C113 C228 121.0(4)
C54 C113 C228 120.7(5)
N60 C118 C39 110.6(4)
N60 C118 C153 122.1(4)
C39 C118 C153 127.3(4)
C210 C119 C155 109.0(4)
C210 C119 H11B 125.5
C155 C119 H11B 125.5
N64 C120 C39 105.8(4)
N64 C120 C94 144.8(4)
C39 C120 C94 109.2(4)
C104 C133 C134 108.7(4)
C104 C133 H13A 125.7
C134 C133 H13A 125.7
C98 C134 N58 120.2(4)
C98 C134 C133 134.7(4)
N58 C134 C133 105.0(4)
C36 C136 C156 107.2(4)
C36 C136 H13B 126.4
C156 C136 H13B 126.4
C110 C144 C200 121.9(4)
C110 C144 N64 120.0(4)
C200 C144 N64 117.9(4)
C168 C149 H14A 109.5
C168 C149 H14B 109.5
H14A C149 H14B 109.5
C168 C149 H14C 109.5
H14A C149 H14C 109.5
H14B C149 H14C 109.5
C159 C152 C74 118.3(4)
C159 C152 C215 120.1(4)
C74 C152 C215 121.6(4)
O20 C153 C118 119.0(4)
O20 C153 C86 122.8(4)
C118 C153 C86 118.1(4)
N31 C155 C119 105.6(4)
N31 C155 C98 120.2(4)
C119 C155 C98 134.2(4)
N25 C156 C136 106.7(4)
N25 C156 C164 109.4(4)
C136 C156 C164 143.6(4)
C206 C159 C152 122.6(4)
C206 C159 H15A 118.7
C152 C159 H15A 118.7
N58 C164 C104 107.9(4)
N58 C164 C156 110.5(4)
C104 C164 C156 141.6(4)
C199 C168 C34 118.7(4)
C199 C168 C149 120.1(4)
C34 C168 C149 121.2(4)
C188 C170 H17A 109.5
C188 C170 H17B 109.5
H17A C170 H17B 109.5
C188 C170 H17C 109.5
H17A C170 H17C 109.5
H17B C170 H17C 109.5
C110 C184 C42 118.9(4)
C110 C184 H18A 120.6
C42 C184 H18A 120.6
C34 C188 C54 119.0(4)
C34 C188 C170 122.8(4)
C54 C188 C170 118.2(4)
C82 C191 H19A 109.5
C82 C191 H19B 109.5
H19A C191 H19B 109.5
C82 C191 H19C 109.5
H19A C191 H19C 109.5
H19B C191 H19C 109.5
C113 C199 C168 122.7(4)
C113 C199 H19D 118.6
C168 C199 H19D 118.6
C144 C200 C97 118.5(4)
C144 C200 H20A 120.8
C97 C200 H20A 120.8
C159 C206 C73 117.5(4)
C159 C206 C219 121.2(4)
C73 C206 C219 121.3(5)
C119 C210 C56 105.8(4)
C119 C210 H21A 127.1
C56 C210 H21A 127.1
C152 C215 H21C 109.5
C152 C215 H21D 109.5
H21C C215 H21D 109.5
C152 C215 H21E 109.5
H21C C215 H21E 109.5
H21D C215 H21E 109.5
C206 C219 H21F 109.5
C206 C219 H21G 109.5
H21F C219 H21G 109.5
C206 C219 H21H 109.5
H21F C219 H21H 109.5
H21G C219 H21H 109.5
C113 C228 H22A 109.5
C113 C228 H22B 109.5
H22A C228 H22B 109.5
C113 C228 H22C 109.5
H22A C228 H22C 109.5
H22B C228 H22C 109.5

loop_
_geom_bond_atom_site_label_1
_geom_bond_atom_site_label_2
_geom_bond_distance
Ni3 N45 1.778(3)
Ni3 N55 1.779(3)
Ni3 N29 1.783(3)
Ni3 N27 1.788(3)
Cl1 C166 1.742(4)
C11 C167 1.388(6)
C11 N45 1.389(5)
C11 C143 1.442(6)
N13 C124 1.341(5)
N13 N51 1.385(5)
C16 C137 1.395(6)
C16 C81 1.397(6)
C16 C167 1.511(5)
N27 C116 1.324(5)
N27 C102 1.412(5)
N29 C106 1.343(5)
N29 C83 1.363(5)
O38 C92 1.215(5)
C41 C150 1.407(6)
C41 C202 1.420(6)
C41 H41A 0.9500
C43 N55 1.357(5)
C43 C202 1.397(6)
C43 C125 1.465(6)
N45 C139 1.335(5)
N51 C138 1.379(5)
N51 C95 1.423(5)
C53 C92 1.476(6)
C53 H53A 0.9800
C53 H53B 0.9800
C53 H53C 0.9800
N55 C150 1.352(5)
C65 C96 1.375(6)
C65 C140 1.378(6)
C65 C77 1.512(5)
C77 H77A 0.9800
C77 H77B 0.9800
C77 H77C 0.9800
C81 C140 1.397(5)
C81 C115 1.505(6)
C83 C114 1.428(6)
C83 C167 1.448(6)
C84 C95 1.373(6)
C84 C107 1.383(5)
C84 H84A 0.9500
C85 C166 1.379(6)
C85 C162 1.384(5)
C85 H85A 0.9500
C92 C124 1.490(6)
C95 C162 1.382(6)
C96 C137 1.392(5)
C96 H96A 0.9500
C101 C195 1.397(6)
C101 C183 1.409(6)
C101 C125 1.495(5)
C102 C125 1.386(6)
C102 C138 1.462(6)
C103 C114 1.388(6)
C103 C106 1.409(5)
C103 H10B 0.9500
C106 C116 1.483(5)
C107 C166 1.378(6)
C107 H10D 0.9500
C114 H11C 0.9500
C115 H11E 0.9800
C115 H11F 0.9800
C115 H11G 0.9800
C116 C190 1.427(6)
C124 C190 1.413(6)
C130 C223 1.380(6)
C130 C183 1.387(6)
C130 H13D 0.9500
C137 C163 1.506(6)
C138 C190 1.402(5)
C139 C173 1.423(6)
C139 C150 1.490(6)
C140 H14D 0.9500
C143 C173 1.371(6)
C143 H14E 0.9500
C162 H16A 0.9500
C163 H16B 0.9800
C163 H16C 0.9800
C163 H16D 0.9800
C173 H17D 0.9500
C181 C223 1.390(6)
C181 C195 1.401(6)
C181 H18B 0.9500
C183 C192 1.506(6)
C192 H19E 0.9800
C192 H19F 0.9800
C192 H19G 0.9800
C195 C212 1.514(6)
C202 H20B 0.9500
C212 H21B 0.9800
C212 H21I 0.9800
C212 H21J 0.9800
C216 C223 1.510(6)
C216 H21K 0.9800
C216 H21L 0.9800
C216 H21M 0.9800
Ni1 N25 1.766(4)
Ni1 N58 1.773(4)
Ni1 N31 1.785(4)
Ni1 N15 1.791(4)
Cl3 C42 1.736(4)
C7 N15 1.325(5)
C7 C39 1.426(6)
C7 C56 1.482(6)
N15 C94 1.411(5)
O20 C153 1.210(5)
C21 C94 1.387(6)
C21 C70 1.459(6)
C21 C74 1.496(5)
N25 C156 1.356(6)
N25 C70 1.356(5)
N31 C56 1.344(5)
N31 C155 1.348(5)
C34 C188 1.385(6)
C34 C168 1.394(6)
C34 C98 1.507(5)
C36 C136 1.393(6)
C36 C70 1.408(6)
C36 H36A 0.9500
C39 C120 1.397(5)
C39 C118 1.410(6)
C42 C97 1.374(6)
C42 C184 1.385(6)
C54 C113 1.382(6)
C54 C188 1.408(6)
C54 H54A 0.9500
C56 C210 1.416(6)
N58 C164 1.328(5)
N58 C134 1.401(5)
N60 C118 1.331(5)
N60 N64 1.372(5)
N64 C120 1.368(5)
N64 C144 1.434(5)
C73 C82 1.378(6)
C73 C206 1.396(6)
C73 H73A 0.9500
C74 C152 1.405(6)
C74 C82 1.408(6)
C82 C191 1.530(6)
C86 C153 1.502(6)
C86 H86A 0.9800
C86 H86B 0.9800
C86 H86C 0.9800
C94 C120 1.472(6)
C97 C200 1.400(6)
C97 H97A 0.9500
C98 C134 1.399(6)
C98 C155 1.444(6)
C104 C133 1.381(6)
C104 C164 1.447(6)
C104 H10A 0.9500
C110 C144 1.365(6)
C110 C184 1.385(6)
C110 H11A 0.9500
C113 C199 1.366(7)
C113 C228 1.510(6)
C118 C153 1.483(6)
C119 C210 1.387(6)
C119 C155 1.415(6)
C119 H11B 0.9500
C133 C134 1.440(6)
C133 H13A 0.9500
C136 C156 1.411(6)
C136 H13B 0.9500
C144 C200 1.388(6)
C149 C168 1.512(6)
C149 H14A 0.9800
C149 H14B 0.9800
C149 H14C 0.9800
C152 C159 1.394(6)
C152 C215 1.496(6)
C156 C164 1.478(6)
C159 C206 1.386(7)
C159 H15A 0.9500
C168 C199 1.385(6)
C170 C188 1.511(6)
C170 H17A 0.9800
C170 H17B 0.9800
C170 H17C 0.9800
C184 H18A 0.9500
C191 H19A 0.9800
C191 H19B 0.9800
C191 H19C 0.9800
C199 H19D 0.9500
C200 H20A 0.9500
C206 C219 1.494(6)
C210 H21A 0.9500
C215 H21C 0.9800
C215 H21D 0.9800
C215 H21E 0.9800
C219 H21F 0.9800
C219 H21G 0.9800
C219 H21H 0.9800
C228 H22A 0.9800
C228 H22B 0.9800
C228 H22C 0.9800

loop_
_geom_torsion_atom_site_label_1
_geom_torsion_atom_site_label_2
_geom_torsion_atom_site_label_3
_geom_torsion_atom_site_label_4
_geom_torsion
N55 Ni3 N27 C116 174.8(3)
N29 Ni3 N27 C116 -0.3(3)
N55 Ni3 N27 C102 -2.1(4)
N29 Ni3 N27 C102 -177.3(4)
N45 Ni3 N29 C106 -177.6(3)
N27 Ni3 N29 C106 -1.7(3)
N45 Ni3 N29 C83 8.4(4)
N27 Ni3 N29 C83 -175.8(4)
C167 C11 N45 C139 -174.7(4)
C143 C11 N45 C139 1.5(5)
C167 C11 N45 Ni3 -3.9(6)
C143 C11 N45 Ni3 172.3(3)
N55 Ni3 N45 C139 -6.3(3)
N29 Ni3 N45 C139 169.0(3)
N55 Ni3 N45 C11 -176.5(4)
N29 Ni3 N45 C11 -1.3(4)
C124 N13 N51 C138 0.6(4)
C124 N13 N51 C95 -170.0(3)
C202 C43 N55 C150 -2.7(5)
C125 C43 N55 C150 174.1(4)
C202 C43 N55 Ni3 -167.3(3)
C125 C43 N55 Ni3 9.4(6)
N45 Ni3 N55 C150 7.6(3)
N27 Ni3 N55 C150 -168.1(3)
N45 Ni3 N55 C43 171.6(4)
N27 Ni3 N55 C43 -4.1(4)
C137 C16 C81 C140 2.9(6)
C167 C16 C81 C140 -174.3(4)
C137 C16 C81 C115 -174.9(4)
C167 C16 C81 C115 7.9(6)
C106 N29 C83 C114 0.5(5)
Ni3 N29 C83 C114 174.9(3)
C106 N29 C83 C167 175.8(4)
Ni3 N29 C83 C167 -9.8(6)
C107 C84 C95 C162 1.2(6)
C107 C84 C95 N51 -174.1(4)
C138 N51 C95 C84 -44.2(7)
N13 N51 C95 C84 123.9(4)
C138 N51 C95 C162 140.3(5)
N13 N51 C95 C162 -51.5(5)
C140 C65 C96 C137 1.3(6)
C77 C65 C96 C137 -177.9(4)
C116 N27 C102 C125 -174.4(4)
Ni3 N27 C102 C125 2.6(6)
C116 N27 C102 C138 2.4(5)
Ni3 N27 C102 C138 179.4(3)
C83 N29 C106 C103 -0.3(5)
Ni3 N29 C106 C103 -175.5(3)
C83 N29 C106 C116 178.3(3)
Ni3 N29 C106 C116 3.1(5)
C114 C103 C106 N29 0.0(5)
C114 C103 C106 C116 -177.8(6)
C95 C84 C107 C166 0.5(6)
C106 C103 C114 C83 0.3(5)
N29 C83 C114 C103 -0.5(5)
C167 C83 C114 C103 -174.8(5)
C102 N27 C116 C190 -1.3(5)
Ni3 N27 C116 C190 -178.6(3)
C102 N27 C116 C106 179.4(3)
Ni3 N27 C116 C106 2.0(5)
N29 C106 C116 N27 -3.2(5)
C103 C106 C116 N27 174.6(5)
N29 C106 C116 C190 177.9(5)
C103 C106 C116 C190 -4.3(10)
N51 N13 C124 C190 0.4(5)
N51 N13 C124 C92 177.9(4)
O38 C92 C124 N13 178.9(4)
C53 C92 C124 N13 -3.7(6)
O38 C92 C124 C190 -4.2(7)
C53 C92 C124 C190 173.2(4)
N27 C102 C125 C43 2.9(6)
C138 C102 C125 C43 -172.4(5)
N27 C102 C125 C101 -177.1(4)
C138 C102 C125 C101 7.6(8)
N55 C43 C125 C102 -8.7(6)
C202 C43 C125 C102 167.0(4)
N55 C43 C125 C101 171.2(4)
C202 C43 C125 C101 -13.0(7)
C195 C101 C125 C102 -75.1(6)
C183 C101 C125 C102 105.1(5)
C195 C101 C125 C43 105.0(5)
C183 C101 C125 C43 -74.8(5)
C81 C16 C137 C96 -2.4(6)
C167 C16 C137 C96 174.8(4)
C81 C16 C137 C163 175.9(4)
C167 C16 C137 C163 -6.9(6)
C65 C96 C137 C16 0.2(6)
C65 C96 C137 C163 -178.0(4)
N13 N51 C138 C190 -1.3(5)
C95 N51 C138 C190 167.2(4)
N13 N51 C138 C102 172.9(6)
C95 N51 C138 C102 -18.5(9)
C125 C102 C138 N51 -0.9(10)
N27 C102 C138 N51 -176.8(6)
C125 C102 C138 C190 173.3(5)
N27 C102 C138 C190 -2.6(4)
C11 N45 C139 C173 -0.5(5)
Ni3 N45 C139 C173 -172.5(3)
C11 N45 C139 C150 175.7(4)
Ni3 N45 C139 C150 3.7(5)
C96 C65 C140 C81 -0.8(7)
C77 C65 C140 C81 178.4(4)
C16 C81 C140 C65 -1.3(7)
C115 C81 C140 C65 176.5(4)
C167 C11 C143 C173 173.5(5)
N45 C11 C143 C173 -2.0(5)
C43 N55 C150 C41 2.6(5)
Ni3 N55 C150 C41 169.4(3)
C43 N55 C150 C139 -174.1(4)
Ni3 N55 C150 C139 -7.2(5)
C202 C41 C150 N55 -1.4(5)
C202 C41 C150 C139 173.5(6)
N45 C139 C150 N55 2.2(5)
C173 C139 C150 N55 176.2(6)
N45 C139 C150 C41 -172.5(6)
C173 C139 C150 C41 1.5(11)
C166 C85 C162 C95 0.5(6)
C84 C95 C162 C85 -1.7(7)
N51 C95 C162 C85 173.7(4)
C84 C107 C166 C85 -1.8(7)
C84 C107 C166 Cl1 177.7(3)
C162 C85 C166 C107 1.3(7)
C162 C85 C166 Cl1 -178.2(3)
N45 C11 C167 C83 4.0(7)
C143 C11 C167 C83 -170.9(5)
N45 C11 C167 C16 -176.4(4)
C143 C11 C167 C16 8.7(7)
N29 C83 C167 C11 2.5(6)
C114 C83 C167 C11 176.1(5)
N29 C83 C167 C16 -177.2(4)
C114 C83 C167 C16 -3.5(7)
C137 C16 C167 C11 95.5(5)
C81 C16 C167 C11 -87.3(5)
C137 C16 C167 C83 -84.8(5)
C81 C16 C167 C83 92.4(5)
C11 C143 C173 C139 1.8(5)
N45 C139 C173 C143 -0.9(5)
C150 C139 C173 C143 -174.9(6)
C223 C130 C183 C101 0.4(7)
C223 C130 C183 C192 -176.4(4)
C195 C101 C183 C130 -0.2(6)
C125 C101 C183 C130 179.6(4)
C195 C101 C183 C192 176.6(4)
C125 C101 C183 C192 -3.6(6)
N51 C138 C190 C124 1.5(4)
C102 C138 C190 C124 -174.9(4)
N51 C138 C190 C116 178.5(3)
C102 C138 C190 C116 2.0(5)
N13 C124 C190 C138 -1.2(5)
C92 C124 C190 C138 -178.4(4)
N13 C124 C190 C116 -175.8(6)
C92 C124 C190 C116 7.0(10)
N27 C116 C190 C138 -0.5(5)
C106 C116 C190 C138 178.5(5)
N27 C116 C190 C124 174.0(6)
C106 C116 C190 C124 -7.0(11)
C183 C101 C195 C181 -0.1(7)
C125 C101 C195 C181 -179.9(4)
C183 C101 C195 C212 -179.1(4)
C125 C101 C195 C212 1.1(7)
C223 C181 C195 C101 0.2(7)
C223 C181 C195 C212 179.2(4)
N55 C43 C202 C41 1.7(5)
C125 C43 C202 C41 -174.5(4)
C150 C41 C202 C43 -0.2(5)
C183 C130 C223 C181 -0.3(7)
C183 C130 C223 C216 179.3(4)
C195 C181 C223 C130 -0.1(7)
C195 C181 C223 C216 -179.6(4)
C39 C7 N15 C94 -0.6(5)
C56 C7 N15 C94 178.6(3)
C39 C7 N15 Ni1 -178.2(3)
C56 C7 N15 Ni1 1.1(5)
N25 Ni1 N15 C7 177.1(3)
N31 Ni1 N15 C7 -0.1(3)
N25 Ni1 N15 C94 -0.1(4)
N31 Ni1 N15 C94 -177.3(4)
N58 Ni1 N25 C156 5.6(3)
N15 Ni1 N25 C156 -171.6(3)
N58 Ni1 N25 C70 171.4(4)
N15 Ni1 N25 C70 -5.7(4)
N58 Ni1 N31 C56 -178.1(3)
N15 Ni1 N31 C56 -1.0(3)
N58 Ni1 N31 C155 7.4(4)
N15 Ni1 N31 C155 -175.5(4)
N15 C7 C39 C120 -0.7(5)
C56 C7 C39 C120 -179.6(5)
N15 C7 C39 C118 175.9(6)
C56 C7 C39 C118 -3.0(12)
C155 N31 C56 C210 0.7(5)
Ni1 N31 C56 C210 -174.9(3)
C155 N31 C56 C7 177.3(3)
Ni1 N31 C56 C7 1.7(5)
N15 C7 C56 N31 -1.7(5)
C39 C7 C56 N31 177.1(5)
N15 C7 C56 C210 172.9(5)
C39 C7 C56 C210 -8.2(10)
N25 Ni1 N58 C164 -3.8(3)
N31 Ni1 N58 C164 173.5(3)
N25 Ni1 N58 C134 178.7(4)
N31 Ni1 N58 C134 -4.1(4)
C118 N60 N64 C120 -0.5(5)
C118 N60 N64 C144 -173.0(4)
C156 N25 C70 C36 -0.2(5)
Ni1 N25 C70 C36 -166.6(3)
C156 N25 C70 C21 175.6(4)
Ni1 N25 C70 C21 9.2(6)
C136 C36 C70 N25 -0.2(5)
C136 C36 C70 C21 -175.3(4)
C94 C21 C70 N25 -5.9(6)
C74 C21 C70 N25 175.2(4)
C94 C21 C70 C36 168.6(5)
C74 C21 C70 C36 -10.3(7)
C94 C21 C74 C152 -73.3(6)
C70 C21 C74 C152 105.6(5)
C94 C21 C74 C82 110.0(5)
C70 C21 C74 C82 -71.2(5)
C206 C73 C82 C74 -1.1(7)
C206 C73 C82 C191 -177.8(4)
C152 C74 C82 C73 2.5(7)
C21 C74 C82 C73 179.2(4)
C152 C74 C82 C191 179.1(4)
C21 C74 C82 C191 -4.2(7)
C70 C21 C94 N15 0.5(6)
C74 C21 C94 N15 179.2(4)
C70 C21 C94 C120 -174.4(5)
C74 C21 C94 C120 4.3(8)
C7 N15 C94 C21 -174.9(4)
Ni1 N15 C94 C21 2.2(6)
C7 N15 C94 C120 1.6(5)
Ni1 N15 C94 C120 178.7(3)
C184 C42 C97 C200 0.1(7)
Cl3 C42 C97 C200 179.7(3)
C188 C34 C98 C134 -72.8(6)
C168 C34 C98 C134 108.4(5)
C188 C34 C98 C155 107.4(5)
C168 C34 C98 C155 -71.4(5)
C188 C54 C113 C199 0.8(7)
C188 C54 C113 C228 178.8(5)
N64 N60 C118 C39 0.8(5)
N64 N60 C118 C153 179.1(4)
C120 C39 C118 N60 -0.9(5)
C7 C39 C118 N60 -177.6(6)
C120 C39 C118 C153 -179.0(4)
C7 C39 C118 C153 4.3(10)
N60 N64 C120 C39 -0.1(5)
C144 N64 C120 C39 171.0(4)
N60 N64 C120 C94 174.9(6)
C144 N64 C120 C94 -14.0(9)
C118 C39 C120 N64 0.6(5)
C7 C39 C120 N64 178.7(4)
C118 C39 C120 C94 -176.4(4)
C7 C39 C120 C94 1.7(5)
C21 C94 C120 N64 -1.4(10)
N15 C94 C120 N64 -176.9(6)
C21 C94 C120 C39 173.5(5)
N15 C94 C120 C39 -2.0(4)
C164 C104 C133 C134 -0.8(5)
C155 C98 C134 N58 1.0(7)
C34 C98 C134 N58 -178.8(4)
C155 C98 C134 C133 -174.3(5)
C34 C98 C134 C133 5.9(8)
C164 N58 C134 C98 -176.6(4)
Ni1 N58 C134 C98 1.1(6)
C164 N58 C134 C133 -0.1(5)
Ni1 N58 C134 C133 177.6(3)
C104 C133 C134 C98 176.4(5)
C104 C133 C134 N58 0.6(5)
C70 C36 C136 C156 0.5(5)
C184 C110 C144 C200 0.2(7)
C184 C110 C144 N64 -175.3(4)
C120 N64 C144 C110 -41.9(7)
N60 N64 C144 C110 128.9(4)
C120 N64 C144 C200 142.5(5)
N60 N64 C144 C200 -46.8(6)
C82 C74 C152 C159 -1.1(7)
C21 C74 C152 C159 -177.8(4)
C82 C74 C152 C215 177.1(4)
C21 C74 C152 C215 0.4(7)
N60 C118 C153 O20 175.2(4)
C39 C118 C153 O20 -6.9(7)
N60 C118 C153 C86 -6.5(6)
C39 C118 C153 C86 171.5(4)
C56 N31 C155 C119 -0.4(5)
Ni1 N31 C155 C119 174.3(3)
C56 N31 C155 C98 178.0(4)
Ni1 N31 C155 C98 -7.2(6)
C210 C119 C155 N31 -0.1(5)
C210 C119 C155 C98 -178.2(5)
C134 C98 C155 N31 1.9(6)
C34 C98 C155 N31 -178.3(4)
C134 C98 C155 C119 179.8(5)
C34 C98 C155 C119 -0.4(7)
C70 N25 C156 C136 0.5(5)
Ni1 N25 C156 C136 168.8(3)
C70 N25 C156 C164 -174.2(3)
Ni1 N25 C156 C164 -5.9(5)
C36 C136 C156 N25 -0.6(5)
C36 C136 C156 C164 171.0(6)
C74 C152 C159 C206 -1.8(7)
C215 C152 C159 C206 -180.0(5)
C134 N58 C164 C104 -0.4(5)
Ni1 N58 C164 C104 -178.4(3)
C134 N58 C164 C156 179.4(4)
Ni1 N58 C164 C156 1.3(5)
C133 C104 C164 N58 0.8(5)
C133 C104 C164 C156 -178.9(5)
N25 C156 C164 N58 2.8(5)
C136 C156 C164 N58 -168.6(6)
N25 C156 C164 C104 -177.5(5)
C136 C156 C164 C104 11.0(11)
C188 C34 C168 C199 1.2(7)
C98 C34 C168 C199 -180.0(4)
C188 C34 C168 C149 -177.6(4)
C98 C34 C168 C149 1.2(7)
C144 C110 C184 C42 1.1(7)
C97 C42 C184 C110 -1.2(7)
Cl3 C42 C184 C110 179.1(3)
C168 C34 C188 C54 -0.5(7)
C98 C34 C188 C54 -179.3(4)
C168 C34 C188 C170 178.9(4)
C98 C34 C188 C170 0.1(7)
C113 C54 C188 C34 -0.5(7)
C113 C54 C188 C170 -180.0(5)
C54 C113 C199 C168 0.0(8)
C228 C113 C199 C168 -178.0(5)
C34 C168 C199 C113 -1.0(7)
C149 C168 C199 C113 177.9(5)
C110 C144 C200 C97 -1.4(7)
N64 C144 C200 C97 174.2(4)
C42 C97 C200 C144 1.2(7)
C152 C159 C206 C73 3.1(7)
C152 C159 C206 C219 -176.5(4)
C82 C73 C206 C159 -1.6(7)
C82 C73 C206 C219 178.0(5)
C155 C119 C210 C56 0.5(5)
N31 C56 C210 C119 -0.7(5)
C7 C56 C210 C119 -175.5(5)
